data_2008478
loop_
_publ_author_name
'Clegg, William'
'Elsegood, Mark R.J.'
'Scott, Andrew J.'
'Marder, Todd B.'
'Dai, Chaoyang'
'Norman, Nicholas C.'
'Pickett, Nigel L.'
'Robins, Edward G.'

_publ_section_title
;
 Salts of the bis(catecholato)borate anion with rhodium-- and
 iridium--phosphine complex cations
;
_journal_issue 5
_journal_name_full 'Acta Crystallographica Section C'
_journal_page_first 733
_journal_page_last 739
_journal_paper_doi 10.1107/S0108270199000323
_journal_volume 55
_journal_year 1999
_chemical_formula_moiety '[RhH2 (C3 H9 P)4 +, C12 H8 B O4 -'
_chemical_formula_sum 'C24 H46 B O4 P4 Rh'
_chemical_formula_weight 636.21
_chemical_name_systematic
;
 cis-dihydridotetrakis(trimethylphosphine)rhodium(III)
 bis(catecholato)borate
;
_space_group_IT_number 61
_symmetry_cell_setting orthorhombic
_symmetry_space_group_name_Hall '-P 2ac 2ab'
_symmetry_space_group_name_H-M 'P b c a'
_audit_creation_method SHELXL-97
_cell_angle_alpha 90.00
_cell_angle_beta 90.00
_cell_angle_gamma 90.00
_cell_formula_units_Z 8
_cell_length_a 13.4442(7)
_cell_length_b 18.7746(10)
_cell_length_c 24.5809(12)
_cell_measurement_reflns_used 27854
_cell_measurement_temperature 160(2)
_cell_measurement_theta_max 28.23
_cell_measurement_theta_min 1.98
_cell_volume 6204.5(6)
_computing_cell_refinement 'local programs'
_computing_data_collection 'SMART (Siemens, 1995)'
_computing_data_reduction 'SAINT (Siemens, 1995)'
_computing_molecular_graphics SHELXTL
_computing_publication_material 'SHELXTL and local programs'
_computing_structure_refinement SHELXTL
_computing_structure_solution 'SHELXTL (Sheldrick, 1994)'
_diffrn_ambient_temperature 160(2)
_diffrn_detector_area_resol_mean 8.192
_diffrn_measured_fraction_theta_full 1.000
_diffrn_measured_fraction_theta_max 0.940
_diffrn_measurement_device_type 'Bruker SMART CCD diffractometer'
_diffrn_measurement_method '\w rotation with narrow frames'
_diffrn_radiation_monochromator graphite
_diffrn_radiation_source 'fine-focus sealed tube'
_diffrn_radiation_type MoK\a
_diffrn_radiation_wavelength 0.71073
_diffrn_reflns_av_R_equivalents 0.1023
_diffrn_reflns_av_sigmaI/netI 0.0795
_diffrn_reflns_limit_h_max 17
_diffrn_reflns_limit_h_min -16
_diffrn_reflns_limit_k_max 18
_diffrn_reflns_limit_k_min -24
_diffrn_reflns_limit_l_max 32
_diffrn_reflns_limit_l_min -23
_diffrn_reflns_number 36970
_diffrn_reflns_theta_full 26.00
_diffrn_reflns_theta_max 28.39
_diffrn_reflns_theta_min 1.66
_diffrn_standards_decay_% 0
_diffrn_standards_number 0
_exptl_absorpt_coefficient_mu 0.783
_exptl_absorpt_correction_T_max 0.894
_exptl_absorpt_correction_T_min 0.714
_exptl_absorpt_correction_type multi-scan
_exptl_absorpt_process_details '(SADABS; Sheldrick, 1997)'
_exptl_crystal_colour colourless
_exptl_crystal_density_diffrn 1.362
_exptl_crystal_density_method 'not measured'
_exptl_crystal_description block
_exptl_crystal_F_000 2656
_exptl_crystal_size_max 0.40
_exptl_crystal_size_mid 0.38
_exptl_crystal_size_min 0.16
_refine_diff_density_max 0.607
_refine_diff_density_min -0.782
_refine_ls_extinction_coef 0.00012(6)
_refine_ls_extinction_method 'SHELXTL (Sheldrick, 1994)'
_refine_ls_goodness_of_fit_ref 1.448
_refine_ls_hydrogen_treatment mixed
_refine_ls_matrix_type full
_refine_ls_number_parameters 359
_refine_ls_number_reflns 7303
_refine_ls_number_restraints 1
_refine_ls_restrained_S_all 1.448
_refine_ls_R_factor_all 0.1043
_refine_ls_R_factor_gt 0.0878
_refine_ls_shift/su_max 0.001
_refine_ls_shift/su_mean 0.000
_refine_ls_structure_factor_coef Fsqd
_refine_ls_weighting_details 'w = 1/[\s^2^(Fo^2^)+37.8822P] where P=(Fo^2^+2Fc^2^)/3'
_refine_ls_weighting_scheme calc
_refine_ls_wR_factor_ref 0.1903
_reflns_number_gt 5904
_reflns_number_total 7303
_reflns_threshold_expression I>2\s(I)
_cod_data_source_file ln1074.cif
_cod_data_source_block 5
_cod_database_code 2008478

loop_
_symmetry_equiv_pos_as_xyz
'x, y, z'
'-x+1/2, -y, z+1/2'
'-x, y+1/2, -z+1/2'
'x+1/2, -y+1/2, -z'
'-x, -y, -z'
'x-1/2, y, -z-1/2'
'x, -y-1/2, z-1/2'
'-x-1/2, y-1/2, z'

loop_
_atom_site_label
_atom_site_fract_x
_atom_site_fract_y
_atom_site_fract_z
_atom_site_U_iso_or_equiv
_atom_site_adp_type
_atom_site_calc_flag
_atom_site_refinement_flags
_atom_site_occupancy
_atom_site_disorder_assembly
_atom_site_disorder_group
_atom_site_type_symbol
Rh .36617(4) .62184(3) .57450(2) .02152(16) Uani d D 1 A . Rh
H1 .405(5) .570(3) .534(2) .015(18) Uiso d D 1 . . H
H2 .270(5) .622(5) .544(3) .05(3) Uiso d D 1 . . H
P1 .28342(15) .52706(11) .61314(9) .0294(5) Uani d . 1 . . P
C1 .3184(7) .4889(5) .6787(4) .049(3) Uani d . 1 . . C
H1A .3875 .4724 .6771 .073 Uiso calc R 1 . . H
H1B .2746 .4486 .6870 .073 Uiso calc R 1 . . H
H1C .3117 .5252 .7071 .073 Uiso calc R 1 . . H
C2 .1500(6) .5394(5) .6217(4) .045(2) Uani d . 1 . . C
H2A .1200 .4949 .6346 .068 Uiso calc R 1 . . H
H2B .1202 .5527 .5868 .068 Uiso calc R 1 . . H
H2C .1378 .5772 .6484 .068 Uiso calc R 1 . . H
C3 .2849(8) .4490(5) .5699(5) .065(3) Uani d . 1 . . C
H3A .2605 .4618 .5336 .097 Uiso calc R 1 . . H
H3B .2420 .4122 .5855 .097 Uiso calc R 1 . . H
H3C .3531 .4309 .5670 .097 Uiso calc R 1 . . H
P2 .29859(14) .70846(11) .63282(8) .0254(4) Uani d . 1 . . P
C4 .2772(7) .6825(6) .7031(3) .046(2) Uani d . 1 . . C
H4A .3380 .6615 .7181 .069 Uiso calc R 1 . . H
H4B .2232 .6475 .7046 .069 Uiso calc R 1 . . H
H4C .2588 .7246 .7244 .069 Uiso calc R 1 . . H
C5 .1768(6) .7429(5) .6131(4) .038(2) Uani d . 1 . . C
H5A .1567 .7805 .6385 .057 Uiso calc R 1 . . H
H5B .1278 .7043 .6140 .057 Uiso calc R 1 . . H
H5C .1805 .7625 .5762 .057 Uiso calc R 1 . . H
C6 .3676(7) .7909(5) .6419(5) .061(3) Uani d . 1 . . C
H6A .3315 .8221 .6670 .091 Uiso calc R 1 . . H
H6B .3752 .8147 .6067 .091 Uiso calc R 1 . . H
H6C .4335 .7802 .6569 .091 Uiso calc R 1 . . H
P3 .52546(14) .60889(12) .61387(8) .0275(5) Uani d . 1 . . P
C7 .5525(13) .5525(11) .6695(8) .055(6) Uani d P .573(12) A 1 C
H7A .6211 .5606 .6815 .083 Uiso calc PR .573(12) A 1 H
H7B .5446 .5027 .6584 .083 Uiso calc PR .573(12) A 1 H
H7C .5068 .5630 .6995 .083 Uiso calc PR .573(12) A 1 H
C8 .5856(11) .6928(9) .6420(7) .046(4) Uani d P .573(12) A 1 C
H8A .5492 .7085 .6744 .068 Uiso calc PR .573(12) A 1 H
H8B .5838 .7304 .6144 .068 Uiso calc PR .573(12) A 1 H
H8C .6548 .6827 .6518 .068 Uiso calc PR .573(12) A 1 H
C9 .6229(11) .5839(10) .5657(6) .044(4) Uani d P .573(12) A 1 C
H9A .6265 .6195 .5366 .066 Uiso calc PR .573(12) A 1 H
H9B .6074 .5372 .5500 .066 Uiso calc PR .573(12) A 1 H
H9C .6869 .5816 .5847 .066 Uiso calc PR .573(12) A 1 H
C7X .5381(15) .6084(11) .6878(8) .034(5) Uani d P .427(12) A 2 C
H7X1 .5181 .6549 .7023 .051 Uiso calc PR .427(12) A 2 H
H7X2 .6075 .5989 .6975 .051 Uiso calc PR .427(12) A 2 H
H7X3 .4954 .5712 .7031 .051 Uiso calc PR .427(12) A 2 H
C8X .6267(15) .6573(13) .5929(10) .054(7) Uani d P .427(12) A 2 C
H8X1 .6147 .7080 .5997 .082 Uiso calc PR .427(12) A 2 H
H8X2 .6375 .6495 .5539 .082 Uiso calc PR .427(12) A 2 H
H8X3 .6856 .6419 .6132 .082 Uiso calc PR .427(12) A 2 H
C9X .5689(15) .5145(11) .5981(9) .041(6) Uani d P .427(12) A 2 C
H9X1 .6334 .5060 .6155 .062 Uiso calc PR .427(12) A 2 H
H9X2 .5755 .5086 .5587 .062 Uiso calc PR .427(12) A 2 H
H9X3 .5202 .4803 .6121 .062 Uiso calc PR .427(12) A 2 H
P4 .40559(15) .69890(16) .50491(9) .0432(7) Uani d . 1 . . P
C10 .5033(8) .7660(7) .5106(5) .081(5) Uani d . 1 A . C
H10A .4863 .7997 .5396 .122 Uiso calc R 1 . . H
H10B .5094 .7917 .4760 .122 Uiso calc R 1 . . H
H10C .5666 .7428 .5192 .122 Uiso calc R 1 . . H
C11 .4432(9) .6540(8) .4432(4) .088(5) Uani d . 1 A . C
H11A .4536 .6892 .4143 .132 Uiso calc R 1 . . H
H11B .3911 .6205 .4321 .132 Uiso calc R 1 . . H
H11C .5052 .6279 .4497 .132 Uiso calc R 1 . . H
C12 .3030(7) .7516(7) .4795(4) .063(3) Uani d . 1 A . C
H12A .2859 .7883 .5062 .095 Uiso calc R 1 . . H
H12B .2453 .7207 .4734 .095 Uiso calc R 1 . . H
H12C .3223 .7742 .4452 .095 Uiso calc R 1 . . H
B .0872(7) .1616(5) .8347(3) .0265(18) Uani d . 1 . . B
O1 .1247(4) .0948(3) .8105(2) .0296(12) Uani d . 1 . . O
O2 .0613(4) .1412(3) .8921(2) .0283(12) Uani d . 1 . . O
C13 .1283(5) .0454(4) .8508(3) .0280(16) Uani d . 1 . . C
C14 .0920(5) .0742(4) .8994(3) .0234(15) Uani d . 1 . . C
C15 .0896(6) .0341(5) .9464(3) .0325(18) Uani d . 1 . . C
H15 .0650 .0534 .9794 .039 Uiso calc R 1 . . H
C16 .1245(6) -.0360(5) .9437(4) .041(2) Uani d . 1 . . C
H16 .1235 -.0649 .9754 .049 Uiso calc R 1 . . H
C17 .1605(7) -.0638(5) .8954(4) .043(2) Uani d . 1 . . C
H17 .1841 -.1115 .8945 .052 Uiso calc R 1 . . H
C18 .1627(6) -.0232(5) .8483(3) .0351(19) Uani d . 1 . . C
H18 .1874 -.0424 .8152 .042 Uiso calc R 1 . . H
O3 .0002(4) .1898(3) .8047(2) .0294(12) Uani d . 1 . . O
O4 .1614(4) .2194(3) .8339(2) .0313(12) Uani d . 1 . . O
C19 .0227(6) .2585(4) .7912(3) .0295(17) Uani d . 1 . . C
C20 .1189(6) .2750(4) .8076(3) .0303(17) Uani d . 1 . . C
C21 .1603(8) .3405(5) .7979(4) .045(2) Uani d . 1 . . C
H21 .2263 .3512 .8090 .054 Uiso calc R 1 . . H
C22 .1015(9) .3911(5) .7709(4) .056(3) Uani d . 1 . . C
H22 .1270 .4375 .7644 .067 Uiso calc R 1 . . H
C23 .0072(9) .3739(6) .7538(4) .060(3) Uani d . 1 . . C
H23 -.0310 .4087 .7351 .071 Uiso calc R 1 . . H
C24 -.0341(7) .3070(5) .7632(3) .040(2) Uani d . 1 . . C
H24 -.0991 .2954 .7508 .048 Uiso calc R 1 . . H

loop_
_atom_site_aniso_label
_atom_site_aniso_U_11
_atom_site_aniso_U_22
_atom_site_aniso_U_33
_atom_site_aniso_U_12
_atom_site_aniso_U_13
_atom_site_aniso_U_23
Rh .0186(2) .0287(3) .0172(3) .0006(2) -.0014(2) .0018(2)
P1 .0238(9) .0218(10) .0427(12) -.0006(8) -.0051(9) .0038(9)
C1 .043(5) .044(6) .060(6) -.009(4) -.006(5) .021(5)
C2 .026(4) .044(6) .066(6) -.012(4) -.008(4) .009(5)
C3 .066(7) .031(5) .097(9) .006(5) -.013(7) -.023(6)
P2 .0221(9) .0221(10) .0321(10) .0036(8) -.0034(8) -.0003(8)
C4 .051(5) .061(7) .026(4) .023(5) -.009(4) -.013(4)
C5 .026(4) .045(5) .043(5) .020(4) .004(4) .008(4)
C6 .044(5) .033(5) .105(9) -.009(5) .014(6) -.029(6)
P3 .0212(9) .0346(12) .0266(10) .0062(8) -.0025(7) .0056(9)
C7 .041(9) .064(14) .062(12) .010(9) -.008(8) .044(11)
C8 .025(7) .054(11) .058(11) -.005(7) -.006(7) -.009(9)
C9 .029(7) .059(11) .045(9) .015(7) .006(7) -.001(8)
C7X .040(11) .030(12) .032(10) .006(9) -.017(8) .001(8)
C8X .024(10) .064(16) .075(17) .010(11) -.013(11) .034(14)
C9X .032(10) .044(13) .048(13) .010(9) .001(9) -.016(10)
P4 .0223(9) .0799(19) .0275(11) .0009(11) -.0007(9) .0294(12)
C10 .048(6) .126(12) .070(8) -.031(7) -.008(5) .074(8)
C11 .057(7) .177(16) .029(5) .036(8) .015(5) .031(7)
C12 .031(4) .100(9) .059(6) .008(6) .007(4) .055(7)
B .029(4) .031(5) .019(4) .006(4) .004(3) -.003(4)
O1 .042(3) .026(3) .022(3) .001(2) .006(2) .002(2)
O2 .035(3) .031(3) .019(2) .002(2) .004(2) -.004(2)
C13 .022(3) .035(4) .026(4) .001(3) -.001(3) .000(3)
C14 .018(3) .024(4) .028(4) -.003(3) -.001(3) .001(3)
C15 .031(4) .041(5) .026(4) -.002(4) .001(3) .000(4)
C16 .040(5) .048(5) .035(4) -.002(4) .000(4) .015(4)
C17 .047(5) .035(5) .048(5) .013(4) .000(4) .010(4)
C18 .037(4) .036(5) .032(4) .004(4) .004(4) -.001(4)
O3 .027(3) .028(3) .033(3) -.002(2) -.002(2) -.002(2)
O4 .028(3) .033(3) .033(3) -.004(2) -.002(2) .003(2)
C19 .034(4) .028(4) .026(4) .006(3) .008(3) -.004(3)
C20 .037(4) .029(4) .025(4) .002(4) .004(3) -.006(3)
C21 .061(6) .034(5) .041(5) -.011(5) .000(4) -.004(4)
C22 .081(8) .022(5) .065(7) .011(5) .015(6) .005(4)
C23 .084(8) .050(6) .045(5) .044(6) .012(5) .012(5)
C24 .041(5) .046(6) .033(5) .014(4) .002(4) .005(4)

loop_
_atom_type_symbol
_atom_type_description
_atom_type_scat_dispersion_real
_atom_type_scat_dispersion_imag
_atom_type_scat_source
C C 0.0033 0.0016 'International Tables Vol C Tables 4.2.6.8 and 6.1.1.4'
H H 0.0000 0.0000 'International Tables Vol C Tables 4.2.6.8 and 6.1.1.4'
B B 0.0013 0.0007 'International Tables Vol C Tables 4.2.6.8 and 6.1.1.4'
O O 0.0106 0.0060 'International Tables Vol C Tables 4.2.6.8 and 6.1.1.4'
P P 0.1023 0.0942 'International Tables Vol C Tables 4.2.6.8 and 6.1.1.4'
Rh Rh -1.1178 0.9187 'International Tables Vol C Tables 4.2.6.8 and 6.1.1.4'

loop_
_geom_angle_atom_site_label_1
_geom_angle_atom_site_label_2
_geom_angle_atom_site_label_3
_geom_angle
_geom_angle_publ_flag
H1 Rh H2 88(4) yes
H1 Rh P4 80(3) yes
H2 Rh P4 80(3) yes
H1 Rh P1 87(3) yes
H2 Rh P1 78(3) yes
P4 Rh P1 154.56(9) yes
H1 Rh P2 176(3) yes
H2 Rh P2 89(3) yes
P4 Rh P2 96.16(9) yes
P1 Rh P2 95.53(8) yes
H1 Rh P3 83(3) yes
H2 Rh P3 172(3) yes
P4 Rh P3 99.22(7) yes
P1 Rh P3 100.92(7) yes
P2 Rh P3 99.89(7) yes
C3 P1 C2 100.5(5) no
C3 P1 C1 101.4(5) no
C2 P1 C1 101.6(5) no
C3 P1 Rh 112.2(4) no
C2 P1 Rh 115.2(3) no
C1 P1 Rh 122.9(3) no
C4 P2 C6 101.1(5) no
C4 P2 C5 101.9(4) no
C6 P2 C5 100.9(5) no
C4 P2 Rh 117.1(3) no
C6 P2 Rh 117.8(3) no
C5 P2 Rh 115.4(3) no
C8X P3 C7X 103.2(11) no
C7 P3 C9 101.6(8) no
C7 P3 C8 97.3(9) no
C9 P3 C8 98.3(8) no
C8X P3 C9X 100.8(11) no
C7X P3 C9X 99.8(9) no
C8X P3 Rh 122.8(7) no
C7 P3 Rh 124.4(6) no
C7X P3 Rh 119.5(7) no
C9 P3 Rh 114.3(5) no
C8 P3 Rh 116.7(5) no
C9X P3 Rh 106.9(6) no
C11 P4 C12 100.3(5) no
C11 P4 C10 100.6(6) no
C12 P4 C10 101.4(6) no
C11 P4 Rh 113.3(5) no
C12 P4 Rh 115.1(3) no
C10 P4 Rh 122.9(3) no
O4 B O1 112.9(6) yes
O4 B O3 105.3(6) yes
O1 B O3 111.9(6) yes
O4 B O2 110.9(6) yes
O1 B O2 104.0(6) yes
O3 B O2 112.1(6) yes
C13 O1 B 107.3(6) no
C14 O2 B 107.0(6) no
O1 C13 C18 128.4(7) no
O1 C13 C14 110.3(7) no
C18 C13 C14 121.3(7) no
O2 C14 C15 128.2(7) no
O2 C14 C13 110.9(6) no
C15 C14 C13 120.9(7) no
C14 C15 C16 117.8(7) no
C17 C16 C15 120.8(8) no
C16 C17 C18 121.1(8) no
C13 C18 C17 118.2(8) no
C19 O3 B 106.5(6) no
C20 O4 B 106.7(6) no
O3 C19 C24 128.7(8) no
O3 C19 C20 110.3(7) no
C24 C19 C20 121.0(8) no
O4 C20 C21 127.1(8) no
O4 C20 C19 111.1(7) no
C21 C20 C19 121.8(8) no
C20 C21 C22 117.5(9) no
C23 C22 C21 120.3(9) no
C22 C23 C24 122.0(9) no
C19 C24 C23 117.4(9) no

loop_
_geom_bond_atom_site_label_1
_geom_bond_atom_site_label_2
_geom_bond_site_symmetry_2
_geom_bond_distance
_geom_bond_publ_flag
Rh H1 . 1.48(5) yes
Rh H2 . 1.49(5) yes
Rh P4 . 2.302(2) yes
Rh P1 . 2.304(2) yes
Rh P2 . 2.351(2) yes
Rh P3 . 2.363(2) yes
P1 C3 . 1.811(10) no
P1 C2 . 1.821(8) no
P1 C1 . 1.824(9) no
P2 C4 . 1.817(9) no
P2 C6 . 1.818(9) no
P2 C5 . 1.826(7) no
P3 C8X . 1.71(2) no
P3 C7 . 1.767(15) no
P3 C7X . 1.824(19) no
P3 C9 . 1.826(14) no
P3 C8 . 1.901(16) no
P3 C9X . 1.91(2) no
P4 C11 . 1.807(12) no
P4 C12 . 1.808(9) no
P4 C10 . 1.826(11) no
B O4 . 1.475(10) yes
B O1 . 1.476(10) yes
B O3 . 1.482(10) yes
B O2 . 1.502(10) yes
O1 C13 . 1.357(9) no
O2 C14 . 1.337(9) no
C13 C18 . 1.371(11) no
C13 C14 . 1.398(10) no
C14 C15 . 1.379(10) no
C15 C16 . 1.399(12) no
C16 C17 . 1.385(13) no
C17 C18 . 1.386(12) no
O3 C19 . 1.365(9) no
O4 C20 . 1.355(9) no
C19 C24 . 1.373(11) no
C19 C20 . 1.390(11) no
C20 C21 . 1.371(12) no
C21 C22 . 1.403(14) no
C22 C23 . 1.374(16) no
C23 C24 . 1.392(14) no
